data_4507720
loop_
_publ_author_name
'Liu, Min-Min'
'Han, Cai-Yun'
'Qin, Ying-Lian'
'Zhang, Xian-Ming'

_publ_section_title
;
 Mn8@Na8Cube-in-Cube SBBs-Based Heterometallic Coordination Network with
 Unprecedented (39.46)8Topological Mn8(\m4-OMe)6Cubes
;
_journal_issue 4
_journal_name_full 'Crystal Growth &amp; Design'
_journal_page_first 1386
_journal_paper_doi 10.1021/cg400165v
_journal_volume 13
_journal_year 2013
_chemical_formula_moiety 'C12 Mn8 Na4 O30, 3(C4 H12), 0.75(C8 H16), 6(H)'
_chemical_formula_sum 'C30 H54 Mn8 Na4 O30'
_chemical_formula_weight 1426.22
_chemical_name_systematic
;
 ? 
;
_space_group_crystal_system cubic
_space_group_IT_number 229
_space_group_name_Hall '-I 4 2 3'
_space_group_name_H-M_alt 'I m -3 m'
_symmetry_space_group_name_Hall '-I 4 2 3'
_symmetry_space_group_name_H-M 'I m -3 m'
_atom_sites_solution_hydrogens geom
_atom_sites_solution_primary direct
_atom_sites_solution_secondary difmap
_audit_creation_date 2013-01-18
_audit_creation_method
;
  Olex2 1.2
  (compiled 2012.05.09 svn.r2324, GUI svn.r4230)
;
_cell_angle_alpha 90.00
_cell_angle_beta 90.00
_cell_angle_gamma 90.00
_cell_formula_units_Z 2
_cell_length_a 13.6066(2)
_cell_length_b 13.6066(2)
_cell_length_c 13.6066(2)
_cell_measurement_reflns_used 2804
_cell_measurement_temperature 298(2)
_cell_measurement_theta_max 27.568
_cell_measurement_theta_min 2.994
_cell_volume 2519.12(6)
_computing_molecular_graphics
;
O. V. Dolomanov, L. J. Bourhis, R. J. Gildea, J. A. K. Howard and H. Puschmann,
OLEX2: a complete structure solution, refinement and analysis program.
J. Appl. Cryst. (2009). 42, 339-341.
;
_computing_publication_material
;
O. V. Dolomanov, L. J. Bourhis, R. J. Gildea, J. A. K. Howard and H. Puschmann,
OLEX2: a complete structure solution, refinement and analysis program.
J. Appl. Cryst. (2009). 42, 339-341.
;
_computing_structure_refinement
;
SHELXL, G.M. Sheldrick, Acta Cryst.
(2008). A64, 112-122
;
_computing_structure_solution
;
XS, G.M. Sheldrick, Acta Cryst.
(2008). A64, 112-122
;
_diffrn_ambient_temperature 298.15
_diffrn_measured_fraction_theta_full 0.994
_diffrn_measured_fraction_theta_max 0.994
_diffrn_measurement_device_type 'CCD area detector'
_diffrn_measurement_method 'phi and omega scans'
_diffrn_radiation_monochromator graphite
_diffrn_radiation_type MoK\a
_diffrn_radiation_wavelength 0.71073
_diffrn_reflns_av_R_equivalents 0.0305
_diffrn_reflns_av_unetI/netI 0.0141
_diffrn_reflns_limit_h_max 17
_diffrn_reflns_limit_h_min -17
_diffrn_reflns_limit_k_max 10
_diffrn_reflns_limit_k_min -18
_diffrn_reflns_limit_l_max 17
_diffrn_reflns_limit_l_min -16
_diffrn_reflns_number 8312
_diffrn_reflns_theta_full 28.51
_diffrn_reflns_theta_max 28.51
_diffrn_reflns_theta_min 2.12
_diffrn_source 'fine-focus sealed tube'
_exptl_absorpt_coefficient_mu 2.062
_exptl_absorpt_correction_T_max 1
_exptl_absorpt_correction_T_min 0.631755
_exptl_absorpt_correction_type multi-scan
_exptl_absorpt_process_details
;
? was used for absorption correction.
R(int) was 0.0339 before and 0.0258 after correction.
The Ratio of minimum to maximum transmission is 0.6318.
The \l/2 correction factor is 0.0015.
;
_exptl_crystal_colour yellowish
_exptl_crystal_colour_modifier yellowish
_exptl_crystal_density_diffrn 1.880
_exptl_crystal_density_method 'not measured'
_exptl_crystal_description octahedral
_exptl_crystal_F_000 1436
_exptl_crystal_size_max 0.16
_exptl_crystal_size_mid 0.16
_exptl_crystal_size_min 0.14
_refine_diff_density_max 2.571
_refine_diff_density_min -1.224
_refine_diff_density_rms 0.208
_refine_ls_extinction_method none
_refine_ls_goodness_of_fit_ref 1.251
_refine_ls_hydrogen_treatment mixed
_refine_ls_matrix_type full
_refine_ls_number_parameters 28
_refine_ls_number_reflns 352
_refine_ls_number_restraints 0
_refine_ls_restrained_S_all 1.251
_refine_ls_R_factor_all 0.0687
_refine_ls_R_factor_gt 0.0640
_refine_ls_shift/su_max 0.094
_refine_ls_shift/su_mean 0.005
_refine_ls_structure_factor_coef Fsqd
_refine_ls_weighting_details 'calc w=1/[\s^2^(Fo^2^)+(0.1666P)^2^+1.4902P] where P=(Fo^2^+2Fc^2^)/3'
_refine_ls_weighting_scheme calc
_refine_ls_wR_factor_gt 0.2164
_refine_ls_wR_factor_ref 0.2313
_reflns_number_gt 305
_reflns_number_total 352
_reflns_threshold_expression >2sigma(I)
_cod_data_source_file cg400165v_si_001.cif
_cod_data_source_block a
_cod_database_code 4507720

loop_
_space_group_symop_id
_space_group_symop_operation_xyz
1 'x, y, z'
2 '-x, -y, z'
3 '-x, y, -z'
4 'x, -y, -z'
5 'z, x, y'
6 'z, -x, -y'
7 '-z, -x, y'
8 '-z, x, -y'
9 'y, z, x'
10 '-y, z, -x'
11 'y, -z, -x'
12 '-y, -z, x'
13 'y, x, -z'
14 '-y, -x, -z'
15 'y, -x, z'
16 '-y, x, z'
17 'x, z, -y'
18 '-x, z, y'
19 '-x, -z, -y'
20 'x, -z, y'
21 'z, y, -x'
22 'z, -y, x'
23 '-z, y, x'
24 '-z, -y, -x'
25 'x+1/2, y+1/2, z+1/2'
26 '-x+1/2, -y+1/2, z+1/2'
27 '-x+1/2, y+1/2, -z+1/2'
28 'x+1/2, -y+1/2, -z+1/2'
29 'z+1/2, x+1/2, y+1/2'
30 'z+1/2, -x+1/2, -y+1/2'
31 '-z+1/2, -x+1/2, y+1/2'
32 '-z+1/2, x+1/2, -y+1/2'
33 'y+1/2, z+1/2, x+1/2'
34 '-y+1/2, z+1/2, -x+1/2'
35 'y+1/2, -z+1/2, -x+1/2'
36 '-y+1/2, -z+1/2, x+1/2'
37 'y+1/2, x+1/2, -z+1/2'
38 '-y+1/2, -x+1/2, -z+1/2'
39 'y+1/2, -x+1/2, z+1/2'
40 '-y+1/2, x+1/2, z+1/2'
41 'x+1/2, z+1/2, -y+1/2'
42 '-x+1/2, z+1/2, y+1/2'
43 '-x+1/2, -z+1/2, -y+1/2'
44 'x+1/2, -z+1/2, y+1/2'
45 'z+1/2, y+1/2, -x+1/2'
46 'z+1/2, -y+1/2, x+1/2'
47 '-z+1/2, y+1/2, x+1/2'
48 '-z+1/2, -y+1/2, -x+1/2'
49 '-x, -y, -z'
50 'x, y, -z'
51 'x, -y, z'
52 '-x, y, z'
53 '-z, -x, -y'
54 '-z, x, y'
55 'z, x, -y'
56 'z, -x, y'
57 '-y, -z, -x'
58 'y, -z, x'
59 '-y, z, x'
60 'y, z, -x'
61 '-y, -x, z'
62 'y, x, z'
63 '-y, x, -z'
64 'y, -x, -z'
65 '-x, -z, y'
66 'x, -z, -y'
67 'x, z, y'
68 '-x, z, -y'
69 '-z, -y, x'
70 '-z, y, -x'
71 'z, -y, -x'
72 'z, y, x'
73 '-x+1/2, -y+1/2, -z+1/2'
74 'x+1/2, y+1/2, -z+1/2'
75 'x+1/2, -y+1/2, z+1/2'
76 '-x+1/2, y+1/2, z+1/2'
77 '-z+1/2, -x+1/2, -y+1/2'
78 '-z+1/2, x+1/2, y+1/2'
79 'z+1/2, x+1/2, -y+1/2'
80 'z+1/2, -x+1/2, y+1/2'
81 '-y+1/2, -z+1/2, -x+1/2'
82 'y+1/2, -z+1/2, x+1/2'
83 '-y+1/2, z+1/2, x+1/2'
84 'y+1/2, z+1/2, -x+1/2'
85 '-y+1/2, -x+1/2, z+1/2'
86 'y+1/2, x+1/2, z+1/2'
87 '-y+1/2, x+1/2, -z+1/2'
88 'y+1/2, -x+1/2, -z+1/2'
89 '-x+1/2, -z+1/2, y+1/2'
90 'x+1/2, -z+1/2, -y+1/2'
91 'x+1/2, z+1/2, y+1/2'
92 '-x+1/2, z+1/2, -y+1/2'
93 '-z+1/2, -y+1/2, x+1/2'
94 '-z+1/2, y+1/2, -x+1/2'
95 'z+1/2, -y+1/2, -x+1/2'
96 'z+1/2, y+1/2, x+1/2'

loop_
_atom_site_label
_atom_site_type_symbol
_atom_site_fract_x
_atom_site_fract_y
_atom_site_fract_z
_atom_site_U_iso_or_equiv
_atom_site_adp_type
_atom_site_occupancy
_atom_site_symmetry_multiplicity
_atom_site_calc_flag
_atom_site_refinement_flags
_atom_site_disorder_assembly
_atom_site_disorder_group
Mn1 Mn 0.61474(5) 0.38526(5) 0.61474(5) 0.0303(7) Uani 1 6 d S . .
Na1 Na 0.7500 0.2500 0.7500 0.0136(8) Uani 1 12 d S . .
C1 C 0.7602(3) 0.2398(3) 0.5000 0.0233(11) Uani 1 4 d S . .
C2 C 0.8382(3) 0.1618(3) 0.5000 0.0413(17) Uani 1 4 d S . .
HC H 0.8346 0.1249 0.5601 0.062 Uiso 0.25 1 calc PR A -1
HD H 0.9017 0.1920 0.4947 0.062 Uiso 0.25 1 calc PR A -1
HE H 0.8282 0.1185 0.4452 0.062 Uiso 0.25 1 calc PR A -1
C3 C 0.7729(6) 0.5000 0.5000 0.0246(16) Uani 1 8 d S . .
H H 0.7964 0.4923 0.5661 0.037 Uiso 0.13 1 calc PR B -1
HA H 0.7964 0.5611 0.4736 0.037 Uiso 0.13 1 calc PR B -1
HB H 0.7964 0.4466 0.4603 0.037 Uiso 0.13 1 calc PR B -1
O1 O 0.72902(16) 0.27098(16) 0.5806(2) 0.0324(9) Uani 1 2 d S . .
O2 O 0.6662(4) 0.5000 0.5000 0.0248(12) Uani 1 8 d S . .

loop_
_atom_site_aniso_label
_atom_site_aniso_U_11
_atom_site_aniso_U_22
_atom_site_aniso_U_33
_atom_site_aniso_U_23
_atom_site_aniso_U_13
_atom_site_aniso_U_12
Mn1 0.0303(7) 0.0303(7) 0.0303(7) 0.0018(2) -0.0018(2) 0.0018(2)
Na1 0.0136(8) 0.0136(8) 0.0136(8) 0.0032(6) -0.0032(6) 0.0032(6)
C1 0.0224(16) 0.0224(16) 0.025(2) 0.000 0.000 -0.002(2)
C2 0.040(2) 0.040(2) 0.044(4) 0.000 0.000 0.016(3)
C3 0.017(3) 0.029(2) 0.029(2) 0.000 0.000 0.000
O1 0.0371(12) 0.0371(12) 0.0229(17) -0.0028(8) 0.0028(8) 0.0030(13)
O2 0.018(3) 0.0284(18) 0.0284(18) 0.000 0.000 0.000

loop_
_atom_type_symbol
_atom_type_description
_atom_type_scat_dispersion_real
_atom_type_scat_dispersion_imag
_atom_type_scat_source
C C 0.0033 0.0016 'International Tables Vol C Tables 4.2.6.8 and 6.1.1.4'
H H 0.0000 0.0000 'International Tables Vol C Tables 4.2.6.8 and 6.1.1.4'
Mn Mn 0.3368 0.7283 'International Tables Vol C Tables 4.2.6.8 and 6.1.1.4'
Na Na 0.0362 0.0249 'International Tables Vol C Tables 4.2.6.8 and 6.1.1.4'
O O 0.0106 0.0060 'International Tables Vol C Tables 4.2.6.8 and 6.1.1.4'

loop_
_geom_angle_atom_site_label_1
_geom_angle_atom_site_label_2
_geom_angle_atom_site_label_3
_geom_angle
_geom_angle_site_symmetry_1
_geom_angle_site_symmetry_3
Mn1 Mn1 Mn1 90.0 52_655 50_556
Mn1 Mn1 Mn1 90.0 52_655 51_565
Mn1 Mn1 Mn1 90.0 50_556 51_565
Mn1 Mn1 Na1 125.3 52_655 .
Mn1 Mn1 Na1 125.265(1) 50_556 .
Mn1 Mn1 Na1 125.3 51_565 .
O1 Mn1 Mn1 78.09(7) 12_665 51_565
O1 Mn1 Mn1 133.779(15) . 51_565
O1 Mn1 Mn1 133.779(15) 6_566 50_556
O1 Mn1 Mn1 133.780(15) 6_566 51_565
O1 Mn1 Mn1 78.09(7) . 50_556
O1 Mn1 Mn1 133.780(15) 12_665 52_655
O1 Mn1 Mn1 133.778(15) 12_665 50_556
O1 Mn1 Mn1 133.780(15) . 52_655
O1 Mn1 Mn1 78.09(7) 6_566 52_655
O1 Mn1 Na1 47.18(7) 6_566 .
O1 Mn1 Na1 47.18(7) . .
O1 Mn1 Na1 47.18(7) 12_665 .
O1 Mn1 O1 78.87(11) . 6_566
O1 Mn1 O1 78.87(11) 12_665 6_566
O1 Mn1 O1 78.87(11) 12_665 .
O1 Mn1 O2 96.77(11) 6_566 9
O1 Mn1 O2 174.30(16) . 9
O1 Mn1 O2 174.30(16) 12_665 53_666
O1 Mn1 O2 96.77(10) 12_665 9
O1 Mn1 O2 96.77(11) . 53_666
O1 Mn1 O2 174.31(16) 6_566 .
O1 Mn1 O2 96.77(11) 6_566 53_666
O1 Mn1 O2 96.77(11) . .
O1 Mn1 O2 96.77(11) 12_665 .
O2 Mn1 Mn1 47.63(4) 53_666 50_556
O2 Mn1 Mn1 107.61(13) 53_666 51_565
O2 Mn1 Mn1 47.62(4) . 50_556
O2 Mn1 Mn1 107.61(13) 9 50_556
O2 Mn1 Mn1 47.63(4) 53_666 52_655
O2 Mn1 Mn1 47.62(4) 9 51_565
O2 Mn1 Mn1 47.62(4) . 51_565
O2 Mn1 Mn1 47.63(4) 9 52_655
O2 Mn1 Mn1 107.61(13) . 52_655
O2 Mn1 Na1 127.13(13) 53_666 .
O2 Mn1 Na1 127.13(13) . .
O2 Mn1 Na1 127.13(13) 9 .
O2 Mn1 O2 87.33(19) . 9
O2 Mn1 O2 87.34(19) 53_666 9
O2 Mn1 O2 87.33(19) 53_666 .
Mn1 Na1 Mn1 180.0 . 73_656
O1 Na1 Mn1 135.20(8) 6_566 73_656
O1 Na1 Mn1 135.20(8) . 73_656
O1 Na1 Mn1 44.80(8) 78_645 73_656
O1 Na1 Mn1 135.20(8) 12_665 73_656
O1 Na1 Mn1 44.80(8) 84_546 73_656
O1 Na1 Mn1 44.80(8) 73_656 73_656
O1 Na1 Mn1 44.80(8) 6_566 .
O1 Na1 Mn1 44.80(8) . .
O1 Na1 Mn1 135.20(8) 78_645 .
O1 Na1 Mn1 44.80(8) 12_665 .
O1 Na1 Mn1 135.20(8) 84_546 .
O1 Na1 Mn1 135.20(8) 73_656 .
O1 Na1 O1 180.0 78_645 6_566
O1 Na1 O1 75.21(12) 12_665 6_566
O1 Na1 O1 104.79(12) 84_546 6_566
O1 Na1 O1 104.79(12) 73_656 6_566
O1 Na1 O1 104.79(12) 78_645 .
O1 Na1 O1 75.21(12) 12_665 .
O1 Na1 O1 104.79(12) 84_546 .
O1 Na1 O1 180.0 84_546 12_665
O1 Na1 O1 104.79(12) 12_665 78_645
O1 Na1 O1 75.21(12) 84_546 78_645
O1 Na1 O1 75.21(12) . 6_566
O1 Na1 O1 180.0 73_656 .
O1 Na1 O1 104.79(12) 73_656 12_665
O1 Na1 O1 75.21(12) 73_656 84_546
O1 Na1 O1 75.21(12) 73_656 78_645
O1 C1 C2 118.6(3) 50_556 .
O1 C1 C2 118.6(3) . .
O1 C1 O1 122.7(5) . 50_556
Mn1 O1 Na1 88.02(10) . .
C1 O1 Mn1 130.6(3) . .
C1 O1 Na1 141.4(3) . .
Mn1 O2 Mn1 144.8(3) 4_566 .
Mn1 O2 Mn1 84.75(8) 50_556 4_566
Mn1 O2 Mn1 144.8(3) 50_556 51_565
Mn1 O2 Mn1 84.75(8) 50_556 .
Mn1 O2 Mn1 84.75(8) 51_565 4_566
Mn1 O2 Mn1 84.75(8) 51_565 .
C3 O2 Mn1 107.61(13) . .
C3 O2 Mn1 107.61(13) . 4_566
C3 O2 Mn1 107.61(13) . 50_556
C3 O2 Mn1 107.61(13) . 51_565

loop_
_geom_bond_atom_site_label_1
_geom_bond_atom_site_label_2
_geom_bond_distance
_geom_bond_site_symmetry_2
Mn1 Mn1 3.1225(14) 51_565
Mn1 Mn1 3.1225(14) 50_556
Mn1 Mn1 3.1225(14) 52_655
Mn1 Na1 3.1877(12) .
Mn1 O1 2.248(3) 6_566
Mn1 O1 2.247(3) 12_665
Mn1 O1 2.247(3) .
Mn1 O2 2.3165(18) 9
Mn1 O2 2.3165(18) .
Mn1 O2 2.3165(18) 53_666
Na1 Mn1 3.1877(12) 73_656
Na1 O1 2.339(3) 73_656
Na1 O1 2.339(3) 84_546
Na1 O1 2.339(3) 12_665
Na1 O1 2.339(3) 6_566
Na1 O1 2.339(3) .
Na1 O1 2.339(3) 78_645
C1 C2 1.502(9) .
C1 O1 1.250(4) .
C1 O1 1.250(4) 50_556
C3 O2 1.451(10) .
O2 Mn1 2.3164(18) 50_556
O2 Mn1 2.3164(18) 51_565
O2 Mn1 2.3164(18) 4_566
